data_4322963
loop_
_publ_author_name
'Peter Comba'
'Andreas Fath'
'Trevor W. Hambley'
'Andreas K\"uhner'
'David T. Richens'
'Annette Vielfort'

_publ_section_title
;
 Helical Figure-of-Eight Loop Dicopper(I) Compounds: Syntheses,
 Structures, and Dynamics
;
_journal_name_full 'Inorganic Chemistry'
_journal_page_first 4389
_journal_page_last 4401
_journal_paper_doi 10.1021/ic980216q
_journal_volume 37
_journal_year 1998
_chemical_formula_sum 'C36 H50 Cl2 Cu2 N6 O9 S4'
_chemical_formula_weight 1037.06
_space_group_IT_number 15
_symmetry_Int_Tables_number 15
_symmetry_space_group_name_Hall '-C 2yc'
_symmetry_space_group_name_H-M 'C 1 2/c 1'
_audit_creation_date 1997-02-06
_audit_creation_method 'by teXsan v1.7'
_cell_angle_alpha 90
_cell_angle_beta 102.70(2)
_cell_angle_gamma 90
_cell_formula_units_Z 4
_cell_length_a 15.039(5)
_cell_length_b 17.322(4)
_cell_length_c 17.850(5)
_cell_measurement_reflns_used 0
_cell_measurement_temperature 273.2
_cell_measurement_theta_max 0.0
_cell_measurement_theta_min 0.0
_cell_volume 4536(2)
_computing_cell_refinement 'MSC/AFC Diffractometer Control'
_computing_data_collection 'MSC/AFC Diffractometer Control'
_computing_data_reduction 'teXsan (MSC, 1995)'
_computing_publication_material 'teXsan (MSC, 1995)'
_computing_structure_refinement 'teXsan (MSC, 1995)'
_computing_structure_solution
;
SHELXS86 (Sheldrick, 1985)
;
_diffrn_ambient_temperature 273.2
_diffrn_measurement_device unknown
_diffrn_orient_matrix_UB_11 0.01616
_diffrn_orient_matrix_UB_12 0.04110
_diffrn_orient_matrix_UB_13 0.04005
_diffrn_orient_matrix_UB_21 -0.01119
_diffrn_orient_matrix_UB_22 0.04040
_diffrn_orient_matrix_UB_23 -0.04100
_diffrn_orient_matrix_UB_31 -0.06531
_diffrn_orient_matrix_UB_32 0.00329
_diffrn_orient_matrix_UB_33 0.00374
_diffrn_radiation_detector 'scintillation counter'
_diffrn_radiation_monochromator graphite
_diffrn_radiation_source 'X-ray tube'
_diffrn_radiation_type 'Mo K\a'
_diffrn_radiation_wavelength 0.7107
_diffrn_reflns_av_R_equivalents 0.02348
_diffrn_reflns_limit_h_max 17
_diffrn_reflns_limit_h_min -17
_diffrn_reflns_limit_k_max 20
_diffrn_reflns_limit_k_min -1
_diffrn_reflns_limit_l_max 21
_diffrn_reflns_limit_l_min -1
_diffrn_reflns_number 4883
_diffrn_reflns_reduction_process 'Lp corrections applied'
_diffrn_reflns_theta_max 24.99
_diffrn_reflns_theta_min 1.82
_diffrn_standards_decay_% 0.00
_diffrn_standards_interval_count 0
_diffrn_standards_number 0
_exptl_absorpt_coefficient_mu 1.296
_exptl_absorpt_correction_T_max 0.773
_exptl_absorpt_correction_T_min 0.710
_exptl_absorpt_correction_type analytical
_exptl_crystal_colour unknown
_exptl_crystal_density_diffrn 1.518
_exptl_crystal_density_meas ?
_exptl_crystal_description unknown
_exptl_crystal_F_000 2144.00
_exptl_crystal_size_max 0.00
_exptl_crystal_size_mid 0.00
_exptl_crystal_size_min 0.00
_refine_diff_density_max 0.58
_refine_diff_density_min -0.43
_refine_ls_extinction_method none
_refine_ls_goodness_of_fit_all 2.755
_refine_ls_goodness_of_fit_obs 3.227
_refine_ls_hydrogen_treatment noref
_refine_ls_matrix_type full
_refine_ls_number_constraints 0
_refine_ls_number_parameters 272
_refine_ls_number_reflns 2862
_refine_ls_number_restraints 0
_refine_ls_R_factor_all 0.0808
_refine_ls_R_factor_obs 0.0496
_refine_ls_shift/esd_max 0.0017
_refine_ls_shift/esd_mean 0.0158
_refine_ls_structure_factor_coef F
_refine_ls_weighting_details 'w = 1/[\s^2^(Fo) + 0.00000|Fo|^2^]'
_refine_ls_weighting_scheme calc
_refine_ls_wR_factor_all 0.0440
_refine_ls_wR_factor_obs 0.0429
_reflns_number_observed 2862
_reflns_number_total 4432
_reflns_observed_criterion >2.50\s(I)
_cod_data_source_file ic980216q_4.cif
_cod_data_source_block TWH266
_cod_depositor_comments
;
 Correcting the data name order in the GEOM_TORSION loop.

 Antanas Vaitkus,
 2018-08-08

The following automatic conversions were performed:

'_exptl_crystal_density_meas' value 'not measured' was changed to '?'
- the value is perceived as not measured.

Automatic conversion script
Id: cif_fix_values 3008 2015-01-20 13:52:24Z robertas 

The following automatic conversions were performed:

'_refine_ls_weighting_scheme' value 'w = 1/[\s^2^(Fo) +
0.00000|Fo|^2^]' was changed to 'calc'. New tag
'_refine_ls_weighting_details' was created. The value of the new tag
was set to 'w = 1/[\s^2^(Fo) + 0.00000|Fo|^2^]'.

Automatic conversion script
Id: cif_fix_values 3143 2015-03-26 13:38:13Z robertas 
;
_cod_original_sg_symbol_H-M 'C 2/c '
_cod_original_formula_sum 'C36 H50 Cl2 Cu2 N6 O9 S4 '
_cod_database_code 4322963

loop_
_symmetry_equiv_pos_as_xyz
'   +x,   +y,   +z'
'1/2+x,1/2+y,   +z'
'   -x,   +y,1/2-z'
1/2-x,1/2+y,1/2-z
'   -x,   -y,   -z'
'1/2-x,1/2-y,   -z'
'   +x,   -y,1/2+z'
1/2+x,1/2-y,1/2+z

loop_
_atom_site_aniso_label
_atom_site_aniso_U_11
_atom_site_aniso_U_22
_atom_site_aniso_U_33
_atom_site_aniso_U_12
_atom_site_aniso_U_13
_atom_site_aniso_U_23
Cu(1) 0.0526(4) 0.0380(4) 0.0607(4) 0.0109(3) 0.0184(3) 0.0078(4)
Cl(1) 0.091(2) 0.061(1) 0.137(2) -0.001(1) 0.037(1) -0.011(1)
S(1) 0.0600(9) 0.0475(8) 0.0525(9) 0.0057(7) 0.0145(7) -0.0011(7)
S(2) 0.0460(9) 0.0617(10) 0.085(1) -0.0050(8) 0.0136(8) -0.0024(9)
O(1) 0.196(9) 0.073(5) 0.52(2) -0.009(5) 0.106(9) -0.031(7)
O(2) 0.133(7) 0.130(6) 0.34(1) -0.005(5) 0.102(6) 0.020(6)
O(3) 0.126(6) 0.123(6) 0.31(1) 0.006(5) -0.054(6) -0.067(6)
O(4) 0.45(2) 0.32(1) 0.144(8) -0.15(1) 0.103(9) -0.006(8)
O(5) 0.15(1) 0.23(2) 0.24(2) -0.0004 0.07(1) 0.0002
N(1) 0.058(3) 0.043(3) 0.048(3) 0.019(2) 0.012(2) 0.003(2)
N(2) 0.042(3) 0.037(2) 0.053(3) 0.004(2) 0.014(2) 0.008(2)
N(3) 0.126(6) 0.102(6) 0.120(6) -0.014(5) 0.020(5) -0.008(5)
C(1) 0.101(5) 0.045(3) 0.060(4) 0.029(3) 0.026(4) 0.003(3)
C(2) 0.088(5) 0.055(4) 0.063(4) 0.038(3) 0.021(4) 0.009(3)
C(3) 0.061(4) 0.040(3) 0.049(3) 0.014(3) 0.008(3) 0.001(3)
C(4) 0.056(3) 0.034(3) 0.037(3) -0.007(3) 0.003(3) 0.000(2)
C(5) 0.043(3) 0.042(3) 0.045(3) 0.005(2) 0.008(3) 0.002(3)
C(6) 0.040(3) 0.034(3) 0.044(3) 0.004(2) 0.003(2) 0.004(2)
C(7) 0.037(3) 0.034(3) 0.047(3) 0.004(2) 0.002(2) 0.004(2)
C(8) 0.046(3) 0.040(3) 0.049(3) 0.004(3) 0.007(3) 0.001(3)
C(9) 0.060(4) 0.033(3) 0.043(3) -0.002(3) 0.007(3) -0.001(2)
C(10) 0.102(5) 0.033(3) 0.076(4) -0.005(3) 0.027(4) -0.001(3)
C(11) 0.056(3) 0.039(3) 0.070(4) 0.009(3) 0.019(3) 0.002(3)
C(12) 0.047(3) 0.032(3) 0.052(3) 0.005(2) 0.008(3) 0.008(2)
C(13) 0.062(4) 0.046(3) 0.085(5) -0.001(3) 0.022(4) 0.021(3)
C(14) 0.073(4) 0.058(4) 0.105(5) -0.009(4) 0.023(4) 0.015(4)
C(15) 0.111(6) 0.093(6) 0.129(7) -0.037(5) 0.083(5) -0.024(5)
C(16) 0.081(5) 0.081(5) 0.100(6) 0.006(4) 0.053(4) -0.009(4)
C(17) 0.064(5) 0.102(7) 0.090(6) -0.008(4) 0.023(4) -0.019(5)
C(18) 0.153(9) 0.22(1) 0.18(1) -0.118(9) 0.076(8) -0.085(9)

loop_
_atom_site_label
_atom_site_fract_x
_atom_site_fract_y
_atom_site_fract_z
_atom_site_U_iso_or_equiv
_atom_site_occupancy
_atom_site_refinement_flags
_atom_site_thermal_displace_type
_atom_site_calc_flag
_atom_site_calc_attached_atom
Cu(1) 0.18200(4) 0.96739(4) 0.12841(4) 0.0495(2) 1.000 . Uani d ?
Cl(1) 0.0535(2) 0.3215(1) 0.0740(2) 0.0948(8) 1.000 . Uani d ?
S(1) 0.19795(10) 0.87912(8) 0.02796(8) 0.0530(4) 1.000 . Uani d ?
S(2) 0.31152(9) 1.03862(9) 0.10912(9) 0.0642(5) 1.000 . Uani d ?
O(1) 0.0304(5) 0.3957(4) 0.0735(6) 0.259(5) 1.062 . Uani d ?
O(2) 0.1370(5) 0.3134(4) 0.0571(5) 0.192(4) 1.005 . Uani d ?
O(3) -0.0128(5) 0.2766(4) 0.0303(5) 0.201(4) 1.008 . Uani d ?
O(4) 0.0635(8) 0.2865(7) 0.1420(5) 0.300(6) 1.088 . Uani d ?
O(5) 0.5000 0.0914(9) 0.7500 0.201(8) 0.345 ST Uani d ?
N(1) 0.2182(3) 0.8826(2) 0.2037(2) 0.050(1) 1.000 . Uani d ?
N(2) 0.1041(3) 1.0581(2) 0.0973(2) 0.043(1) 1.000 . Uani d ?
N(3) 0.6548(5) 0.1721(4) 0.2163(4) 0.117(3) 1.000 . Uani d ?
C(1) 0.2357(4) 0.8022(3) 0.0946(3) 0.067(2) 1.000 . Uani d ?
C(2) 0.2787(4) 0.8283(3) 0.1757(3) 0.068(2) 1.000 . Uani d ?
C(3) 0.2006(4) 0.8690(3) 0.2691(3) 0.051(2) 1.000 . Uani d ?
C(4) -0.1439(4) 0.9207(3) 0.1965(3) 0.043(2) 1.000 . Uani d ?
C(5) -0.1532(3) 1.0005(3) 0.2029(3) 0.044(2) 1.000 . Uani d ?
C(6) -0.1003(3) 1.0526(3) 0.1733(3) 0.040(1) 1.000 . Uani d ?
C(7) -0.0348(3) 1.0232(3) 0.1366(3) 0.041(1) 1.000 . Uani d ?
C(8) -0.0274(3) 0.9434(3) 0.1284(3) 0.045(2) 1.000 . Uani d ?
C(9) -0.0813(4) 0.8914(3) 0.1563(3) 0.046(2) 1.000 . Uani d ?
C(10) -0.0707(4) 0.8056(3) 0.1445(3) 0.069(2) 1.000 . Uani d ?
C(11) -0.1143(3) 1.1384(3) 0.1838(3) 0.054(2) 1.000 . Uani d ?
C(12) 0.0233(3) 1.0754(3) 0.1037(3) 0.044(2) 1.000 . Uani d ?
C(13) 0.1483(4) 1.1141(3) 0.0551(3) 0.063(2) 1.000 . Uani d ?
C(14) 0.2444(4) 1.1243(4) 0.0878(4) 0.078(2) 1.000 . Uani d ?
C(15) 0.3132(5) 1.0012(4) 0.0161(4) 0.102(3) 1.000 . Uani d ?
C(16) 0.3038(4) 0.9153(4) 0.0090(4) 0.082(3) 1.000 . Uani d ?
C(17) 0.6122(5) 0.1239(5) 0.1900(4) 0.084(3) 1.000 . Uani d ?
C(18) 0.5602(7) 0.0613(7) 0.1548(6) 0.180(5) 1.000 . Uani d ?
H(1) 0.1846 0.7708 0.0967 0.081 1.000 . Uiso c ?
H(2) 0.2795 0.7726 0.0760 0.081 1.000 . Uiso c ?
H(3) 0.3351 0.8530 0.1759 0.081 1.000 . Uiso c ?
H(4) 0.2890 0.7845 0.2086 0.081 1.000 . Uiso c ?
H(5) -0.1978 1.0198 0.2284 0.052 1.000 . Uiso c ?
H(6) 0.0167 0.9242 0.1023 0.054 1.000 . Uiso c ?
H(7) -0.1121 0.7780 0.1676 0.083 1.000 . Uiso c ?
H(8) -0.0831 0.7946 0.0910 0.083 1.000 . Uiso c ?
H(9) -0.0101 0.7904 0.1673 0.083 1.000 . Uiso c ?
H(10) -0.1034 1.1500 0.2370 0.065 1.000 . Uiso c ?
H(11) -0.0731 1.1668 0.1610 0.065 1.000 . Uiso c ?
H(12) -0.1751 1.1519 0.1599 0.065 1.000 . Uiso c ?
H(13) -0.0003 1.1247 0.0863 0.053 1.000 . Uiso c ?
H(14) 0.1413 1.0966 0.0037 0.076 1.000 . Uiso c ?
H(15) 0.1188 1.1626 0.0553 0.076 1.000 . Uiso c ?
H(16) 0.2499 1.1524 0.1342 0.093 1.000 . Uiso c ?
H(17) 0.2692 1.1538 0.0524 0.093 1.000 . Uiso c ?
H(18) 0.2642 1.0239 -0.0200 0.123 1.000 . Uiso c ?
H(19) 0.3693 1.0154 0.0040 0.123 1.000 . Uiso c ?
H(20) 0.3530 0.8923 0.0445 0.099 1.000 . Uiso c ?
H(21) 0.3068 0.9011 -0.0418 0.099 1.000 . Uiso c ?
H(22) 0.2261 0.8195 0.2984 0.089 1.000 . Uiso c ?
H(23) 0.4983 0.0680 0.1582 0.217 1.000 . Uiso c ?
H(24) 0.5632 0.0590 0.1021 0.217 1.000 . Uiso c ?
H(25) 0.5831 0.0148 0.1796 0.217 1.000 . Uiso c ?

loop_
_atom_type_symbol
_atom_type_oxidation_number
_atom_type_number_in_cell
_atom_type_scat_dispersion_real
_atom_type_scat_dispersion_imag
_atom_type_scat_source
C 0 144 0.003 0.002
;International Tables for Crystallography
(1992, Vol. C, Tables 4.2.6.8 and 6.1.1.1)
;
H 0 200 0.000 0.000
;International Tables for Crystallography
(1992, Vol. C, Table 6.1.1.2)
;
Cu 0 8 0.320 1.265
;International Tables for Crystallography
(1992, Vol. C, Tables 4.2.6.8 and 6.1.1.1)
;
N 0 24 0.006 0.003
;International Tables for Crystallography
(1992, Vol. C, Tables 4.2.6.8 and 6.1.1.1)
;
S 0 16 0.125 0.123
;International Tables for Crystallography
(1992, Vol. C, Tables 4.2.6.8 and 6.1.1.1)
;
Cl 0 8 0.148 0.159
;International Tables for Crystallography
(1992, Vol. C, Tables 4.2.6.8 and 6.1.1.1)
;
O 0 36 0.011 0.006
;International Tables for Crystallography
(1992, Vol. C, Tables 4.2.6.8 and 6.1.1.1)
;

loop_
_geom_angle_atom_site_label_1
_geom_angle_atom_site_label_2
_geom_angle_atom_site_label_3
_geom_angle
_geom_angle_site_symmetry_1
_geom_angle_site_symmetry_2
_geom_angle_site_symmetry_3
_geom_angle_publ_flag
S(1) Cu(1) S(2) 90.16(6) . . . yes
S(1) Cu(1) N(1) 88.7(1) . . . yes
S(1) Cu(1) N(2) 116.6(1) . . . yes
S(2) Cu(1) N(1) 111.6(1) . . . yes
S(2) Cu(1) N(2) 90.0(1) . . . yes
N(1) Cu(1) N(2) 147.2(2) . . . yes
O(1) Cl(1) O(2) 110.5(5) . . . yes
O(1) Cl(1) O(3) 112.9(5) . . . yes
O(1) Cl(1) O(4) 114.9(6) . . . yes
O(2) Cl(1) O(3) 114.1(5) . . . yes
O(2) Cl(1) O(4) 103.3(6) . . . yes
O(3) Cl(1) O(4) 100.5(5) . . . yes
Cu(1) S(1) C(1) 92.7(2) . . . yes
Cu(1) S(1) C(16) 98.9(2) . . . yes
C(1) S(1) C(16) 102.6(3) . . . yes
Cu(1) S(2) C(14) 91.1(2) . . . yes
Cu(1) S(2) C(15) 97.1(2) . . . yes
C(14) S(2) C(15) 103.0(4) . . . yes
Cu(1) N(1) C(2) 110.0(3) . . . yes
Cu(1) N(1) C(3) 132.5(4) . . . yes
C(2) N(1) C(3) 117.4(4) . . . yes
Cu(1) N(2) C(12) 132.9(3) . . . yes
Cu(1) N(2) C(13) 111.3(3) . . . yes
C(12) N(2) C(13) 115.8(4) . . . yes
S(1) C(1) C(2) 114.7(4) . . . yes
S(1) C(1) H(1) 108.1 . . . no
S(1) C(1) H(2) 108.1 . . . no
C(2) C(1) H(1) 108.2 . . . no
C(2) C(1) H(2) 108.2 . . . no
H(1) C(1) H(2) 109.4 . . . no
N(1) C(2) C(1) 110.4(5) . . . yes
N(1) C(2) H(3) 109.2 . . . no
N(1) C(2) H(4) 109.2 . . . no
C(1) C(2) H(3) 109.2 . . . no
C(1) C(2) H(4) 109.3 . . . no
H(3) C(2) H(4) 109.5 . . . no
N(1) C(3) C(4) 121.9(5) . . 2 yes
N(1) C(3) H(22) 119.3 . . . no
C(4) C(3) H(22) 118.8 2 . . no
C(3) C(4) C(5) 119.7(5) 2 . . yes
C(3) C(4) C(9) 120.9(5) 2 . . yes
C(5) C(4) C(9) 119.5(5) . . . yes
C(4) C(5) C(6) 122.6(5) . . . yes
C(4) C(5) H(5) 118.7 . . . no
C(6) C(5) H(5) 118.7 . . . no
C(5) C(6) C(7) 117.9(4) . . . yes
C(5) C(6) C(11) 118.9(4) . . . yes
C(7) C(6) C(11) 123.2(4) . . . yes
C(6) C(7) C(8) 119.5(5) . . . yes
C(6) C(7) C(12) 120.5(4) . . . yes
C(8) C(7) C(12) 120.0(5) . . . yes
C(7) C(8) C(9) 122.8(5) . . . yes
C(7) C(8) H(6) 118.6 . . . no
C(9) C(8) H(6) 118.6 . . . no
C(4) C(9) C(8) 117.7(5) . . . yes
C(4) C(9) C(10) 122.2(5) . . . yes
C(8) C(9) C(10) 120.1(5) . . . yes
C(9) C(10) H(7) 109.5 . . . no
C(9) C(10) H(8) 109.5 . . . no
C(9) C(10) H(9) 109.5 . . . no
H(7) C(10) H(8) 109.4 . . . no
H(7) C(10) H(9) 109.5 . . . no
H(8) C(10) H(9) 109.4 . . . no
C(6) C(11) H(10) 109.5 . . . no
C(6) C(11) H(11) 109.4 . . . no
C(6) C(11) H(12) 109.4 . . . no
H(10) C(11) H(11) 109.5 . . . no
H(10) C(11) H(12) 109.5 . . . no
H(11) C(11) H(12) 109.5 . . . no
N(2) C(12) C(7) 123.4(4) . . . yes
N(2) C(12) H(13) 118.3 . . . no
C(7) C(12) H(13) 118.3 . . . no
N(2) C(13) C(14) 113.4(5) . . . yes
N(2) C(13) H(14) 108.5 . . . no
N(2) C(13) H(15) 108.5 . . . no
C(14) C(13) H(14) 108.5 . . . no
C(14) C(13) H(15) 108.5 . . . no
H(14) C(13) H(15) 109.5 . . . no
S(2) C(14) C(13) 116.9(4) . . . yes
S(2) C(14) H(16) 107.6 . . . no
S(2) C(14) H(17) 107.6 . . . no
C(13) C(14) H(16) 107.6 . . . no
C(13) C(14) H(17) 107.6 . . . no
H(16) C(14) H(17) 109.5 . . . no
S(2) C(15) C(16) 114.8(5) . . . yes
S(2) C(15) H(18) 108.2 . . . no
S(2) C(15) H(19) 108.2 . . . no
C(16) C(15) H(18) 108.1 . . . no
C(16) C(15) H(19) 108.1 . . . no
H(18) C(15) H(19) 109.4 . . . no
S(1) C(16) C(15) 113.5(5) . . . yes
S(1) C(16) H(20) 108.5 . . . no
S(1) C(16) H(21) 108.5 . . . no
C(15) C(16) H(20) 108.4 . . . no
C(15) C(16) H(21) 108.4 . . . no
H(20) C(16) H(21) 109.4 . . . no
N(3) C(17) C(18) 177.7(10) . . . yes
C(17) C(18) H(23) 109.3 . . . no
C(17) C(18) H(24) 109.4 . . . no
C(17) C(18) H(25) 109.8 . . . no
H(23) C(18) H(24) 109.1 . . . no
H(23) C(18) H(25) 109.6 . . . no
H(24) C(18) H(25) 109.7 . . . no

loop_
_geom_bond_atom_site_label_1
_geom_bond_atom_site_label_2
_geom_bond_distance
_geom_bond_site_symmetry_1
_geom_bond_site_symmetry_2
_geom_bond_publ_flag
Cu(1) S(1) 2.408(2) . . yes
Cu(1) S(2) 2.394(2) . . yes
Cu(1) N(1) 1.984(4) . . yes
Cu(1) N(2) 1.966(4) . . yes
Cl(1) O(1) 1.330(6) . . yes
Cl(1) O(2) 1.362(6) . . yes
Cl(1) O(3) 1.366(6) . . yes
Cl(1) O(4) 1.334(9) . . yes
S(1) C(1) 1.793(6) . . yes
S(1) C(16) 1.810(6) . . yes
S(2) C(14) 1.789(6) . . yes
S(2) C(15) 1.788(7) . . yes
N(1) C(2) 1.470(6) . . yes
N(1) C(3) 1.275(6) . . yes
N(2) C(12) 1.281(6) . . yes
N(2) C(13) 1.473(6) . . yes
N(3) C(17) 1.093(8) . . yes
C(1) C(2) 1.518(8) . . yes
C(1) H(1) 0.95 . . no
C(1) H(2) 0.95 . . no
C(2) H(3) 0.95 . . no
C(2) H(4) 0.95 . . no
C(3) C(4) 1.462(6) . 2 yes
C(3) H(22) 1.03 . . no
C(4) C(5) 1.396(6) . . yes
C(4) C(9) 1.398(6) . . yes
C(5) C(6) 1.382(6) . . yes
C(5) H(5) 0.95 . . no
C(6) C(7) 1.394(6) . . yes
C(6) C(11) 1.519(6) . . yes
C(7) C(8) 1.397(6) . . yes
C(7) C(12) 1.467(6) . . yes
C(8) C(9) 1.377(6) . . yes
C(8) H(6) 0.95 . . no
C(9) C(10) 1.514(7) . . yes
C(10) H(7) 0.95 . . no
C(10) H(8) 0.95 . . no
C(10) H(9) 0.95 . . no
C(11) H(10) 0.95 . . no
C(11) H(11) 0.95 . . no
C(11) H(12) 0.95 . . no
C(12) H(13) 0.95 . . no
C(13) C(14) 1.445(8) . . yes
C(13) H(14) 0.95 . . no
C(13) H(15) 0.95 . . no
C(14) H(16) 0.95 . . no
C(14) H(17) 0.95 . . no
C(15) C(16) 1.497(9) . . yes
C(15) H(18) 0.95 . . no
C(15) H(19) 0.95 . . no
C(16) H(20) 0.95 . . no
C(16) H(21) 0.95 . . no
C(17) C(18) 1.40(1) . . yes
C(18) H(23) 0.95 . . no
C(18) H(24) 0.95 . . no
C(18) H(25) 0.95 . . no

loop_
_geom_contact_atom_site_label_1
_geom_contact_atom_site_label_2
_geom_contact_distance
_geom_contact_site_symmetry_1
_geom_contact_site_symmetry_2
_geom_contact_publ_flag
O(1) C(18) 3.20(1) . 5_455 no
O(1) O(5) 3.29(1) . 7_556 no
O(1) C(16) 3.37(1) . 5_445 no
O(1) C(15) 3.597(10) . 7_565 no
O(2) C(13) 3.456(9) . 1_545 no
O(4) O(5) 3.15(2) . 7_556 no
O(5) C(18) 3.37(2) . 3_656 no
O(5) C(18) 3.37(2) . 4 no
O(5) C(2) 3.582(9) . 3_666 no
O(5) C(2) 3.582(9) . 4_565 no
N(3) C(2) 3.450(10) . 5_545 no
N(3) C(1) 3.526(9) . 5_545 no
N(3) C(3) 3.564(9) . 5_545 no
N(3) C(14) 3.591(10) . 2_645 no
C(8) C(13) 3.522(8) . 3_575 no

loop_
_geom_torsion_atom_site_label_1
_geom_torsion_atom_site_label_2
_geom_torsion_atom_site_label_3
_geom_torsion_atom_site_label_4
_geom_torsion_site_symmetry_1
_geom_torsion_site_symmetry_2
_geom_torsion_site_symmetry_3
_geom_torsion_site_symmetry_4
_geom_torsion
_geom_torsion_publ_flag
Cu(1) S(1) C(1) C(2) . . . . -24.3(4) no
Cu(1) S(1) C(16) C(15) . . . . -36.0(6) no
Cu(1) S(2) C(14) C(13) . . . . -28.1(5) no
Cu(1) S(2) C(15) C(16) . . . . -46.8(6) no
Cu(1) N(1) C(2) C(1) . . . . -52.1(5) no
Cu(1) N(1) C(3) C(4) . . . 2 -0.4(8) no
Cu(1) N(2) C(12) C(7) . . . . -3.0(8) no
Cu(1) N(2) C(13) C(14) . . . . -41.4(6) no
S(1) Cu(1) S(2) C(14) . . . . 120.8(2) no
S(1) Cu(1) S(2) C(15) . . . . 17.5(3) no
S(1) Cu(1) N(1) C(2) . . . . 29.0(4) no
S(1) Cu(1) N(1) C(3) . . . . -152.7(5) no
S(1) Cu(1) N(2) C(12) . . . . 104.3(5) no
S(1) Cu(1) N(2) C(13) . . . . -72.2(4) no
S(1) C(1) C(2) N(1) . . . . 51.9(6) no
S(1) C(16) C(15) S(2) . . . . 60.7(7) no
S(2) Cu(1) S(1) C(1) . . . . 109.2(2) no
S(2) Cu(1) S(1) C(16) . . . . 6.0(2) no
S(2) Cu(1) N(1) C(2) . . . . -60.6(4) no
S(2) Cu(1) N(1) C(3) . . . . 117.7(5) no
S(2) Cu(1) N(2) C(12) . . . . -165.5(5) no
S(2) Cu(1) N(2) C(13) . . . . 18.0(3) no
S(2) C(14) C(13) N(2) . . . . 48.9(7) no
N(1) Cu(1) S(1) C(1) . . . . -2.4(2) no
N(1) Cu(1) S(1) C(16) . . . . -105.6(3) no
N(1) Cu(1) S(2) C(14) . . . . -150.6(3) no
N(1) Cu(1) S(2) C(15) . . . . 106.2(3) no
N(1) Cu(1) N(2) C(12) . . . . -32.6(7) no
N(1) Cu(1) N(2) C(13) . . . . 150.9(4) no
N(1) C(3) C(4) C(5) . . 2 2 -40.1(8) no
N(1) C(3) C(4) C(9) . . 2 2 140.8(5) no
N(2) Cu(1) S(1) C(1) . . . . -160.7(2) no
N(2) Cu(1) S(1) C(16) . . . . 96.1(3) no
N(2) Cu(1) S(2) C(14) . . . . 4.2(3) no
N(2) Cu(1) S(2) C(15) . . . . -99.1(3) no
N(2) Cu(1) N(1) C(2) . . . . 171.3(3) no
N(2) Cu(1) N(1) C(3) . . . . -10.4(7) no
N(2) C(12) C(7) C(6) . . . . 151.2(5) no
N(2) C(12) C(7) C(8) . . . . -31.5(8) no
C(1) S(1) C(16) C(15) . . . . -130.7(6) no
C(1) C(2) N(1) C(3) . . . . 129.3(5) no
C(2) N(1) C(3) C(4) . . . 2 177.8(5) no
C(2) C(1) S(1) C(16) . . . . 75.4(5) no
C(3) C(4) C(5) C(6) . 2 2 2 178.3(5) no
C(3) C(4) C(9) C(8) . 2 2 2 -177.2(5) no
C(3) C(4) C(9) C(10) . 2 2 2 1.7(8) no
C(4) C(5) C(6) C(7) . . . . -0.6(8) no
C(4) C(5) C(6) C(11) . . . . -179.2(5) no
C(4) C(9) C(8) C(7) . . . . -1.9(8) no
C(5) C(4) C(9) C(8) . . . . 3.7(8) no
C(5) C(4) C(9) C(10) . . . . -177.4(5) no
C(5) C(6) C(7) C(8) . . . . 2.4(7) no
C(5) C(6) C(7) C(12) . . . . 179.7(4) no
C(6) C(5) C(4) C(9) . . . . -2.6(8) no
C(6) C(7) C(8) C(9) . . . . -1.2(8) no
C(7) C(8) C(9) C(10) . . . . 179.2(5) no
C(7) C(12) N(2) C(13) . . . . 173.4(5) no
C(8) C(7) C(6) C(11) . . . . -179.0(5) no
C(9) C(8) C(7) C(12) . . . . -178.5(5) no
C(11) C(6) C(7) C(12) . . . . -1.7(8) no
C(12) N(2) C(13) C(14) . . . . 141.5(5) no
C(13) C(14) S(2) C(15) . . . . 69.5(5) no
C(14) S(2) C(15) C(16) . . . . -139.6(6) no
